data_2020757
loop_
_publ_author_name
'Van Heuvelen, Katherine M.'
'Lee, Isabell'
'Arriola, Katherine'
'Griffin, Rilke'
'Ye, Christopher'
'Takase, Michael K.'

_publ_section_title
;
 Crystal structure and spectroscopic characterization of a cobalt(II)
 tetraazamacrocycle: completing a series of first-row transition-metal
 complexes
;
_journal_coeditor_code YP3138
_journal_issue 8
_journal_name_full 'Acta Crystallographica Section C'
_journal_page_first
;
;
_journal_paper_doi 10.1107/S2053229617010397
_journal_volume 73
_journal_year 2017
_chemical_formula_iupac '[Co Cl (C14 H32 N4)] Cl, 2H2 O'
_chemical_formula_moiety 'C14 H32 Cl Co N4 +, Cl -, 2(H2 O)'
_chemical_formula_sum 'C14 H36 Cl2 Co N4 O2'
_chemical_formula_weight 422.30
_chemical_name_systematic
'Chlorido(1,4,8,11-tetramethyl-1,4,8,11-tetraazacyclotetradecane-\k^4^<i>N</i>)cobalt(II) chloride dihydrate'
_space_group_crystal_system monoclinic
_space_group_IT_number 14
_space_group_name_Hall '-P 2ybc'
_space_group_name_H-M_alt 'P 1 21/c 1'
_symmetry_space_group_name_Hall '-P 2ybc'
_symmetry_space_group_name_H-M 'P 1 21/c 1'
_atom_sites_solution_hydrogens mixed
_atom_sites_solution_primary direct
_atom_sites_solution_secondary difmap
_audit_creation_method SHELXL-2016/6
_cell_angle_alpha 90
_cell_angle_beta 90.735(4)
_cell_angle_gamma 90
_cell_formula_units_Z 4
_cell_length_a 8.2864(8)
_cell_length_b 17.0679(16)
_cell_length_c 13.9733(14)
_cell_measurement_reflns_used 9870
_cell_measurement_temperature 100(2)
_cell_measurement_theta_max 35.84
_cell_measurement_theta_min 2.46
_cell_volume 1976.1(3)
_computing_cell_refinement
;
SAINT (Bruker, 2013)
;
_computing_data_collection
;
APEX3 (Bruker, 2017)
;
_computing_data_reduction
;
SAINT (Bruker, 2013)
;
_computing_molecular_graphics
;
SHELXTL (Sheldrick, 2008)
;
_computing_publication_material
;
SHELXTL (Sheldrick, 2008)
;
_computing_structure_refinement
;
SHELXL2016 (Sheldrick, 2015)
;
_computing_structure_solution
;
SHELXS2013 (Sheldrick, 2008)
;
_diffrn_ambient_temperature 100(2)
_diffrn_detector_area_resol_mean 10.24
_diffrn_measured_fraction_theta_full 0.999
_diffrn_measured_fraction_theta_max 0.996
_diffrn_measurement_device_type 'Bruker D8 VENTURE Kappa Duo PHOTON 100 CMOS'
_diffrn_measurement_method '\f and \w scans'
_diffrn_radiation_type MoK\a
_diffrn_radiation_wavelength 0.71073
_diffrn_reflns_av_R_equivalents 0.0431
_diffrn_reflns_limit_h_max 13
_diffrn_reflns_limit_h_min -13
_diffrn_reflns_limit_k_max 28
_diffrn_reflns_limit_k_min -28
_diffrn_reflns_limit_l_max 23
_diffrn_reflns_limit_l_min -23
_diffrn_reflns_number 72258
_diffrn_reflns_theta_full 25.242
_diffrn_reflns_theta_max 36.368
_diffrn_reflns_theta_min 2.458
_exptl_absorpt_coefficient_mu 1.152
_exptl_absorpt_correction_T_max 0.7471
_exptl_absorpt_correction_T_min 0.6907
_exptl_absorpt_correction_type multi-scan
_exptl_absorpt_process_details
;
(SADABS; Bruker, 2013)
;
_exptl_crystal_colour purple
_exptl_crystal_density_diffrn 1.419
_exptl_crystal_density_method 'not measured'
_exptl_crystal_description Block
_exptl_crystal_F_000 900
_exptl_crystal_size_max 0.400
_exptl_crystal_size_mid 0.300
_exptl_crystal_size_min 0.250
_refine_diff_density_max 0.558
_refine_diff_density_min -0.563
_refine_ls_extinction_method none
_refine_ls_goodness_of_fit_ref 1.037
_refine_ls_hydrogen_treatment mixed
_refine_ls_matrix_type full
_refine_ls_number_parameters 224
_refine_ls_number_reflns 9577
_refine_ls_number_restraints 4
_refine_ls_restrained_S_all 1.037
_refine_ls_R_factor_all 0.0498
_refine_ls_R_factor_gt 0.0321
_refine_ls_shift/su_max 0.001
_refine_ls_shift/su_mean 0.000
_refine_ls_structure_factor_coef Fsqd
_refine_ls_weighting_details 'w=1/[\s^2^(Fo^2^)+(0.0244P)^2^+0.7824P] where P=(Fo^2^+2Fc^2^)/3'
_refine_ls_weighting_scheme calc
_refine_ls_wR_factor_gt 0.0610
_refine_ls_wR_factor_ref 0.0655
_reflns_number_gt 7769
_reflns_number_total 9577
_reflns_threshold_expression 'I > 2\s(I)'
_cod_data_source_file yp3138sup1.cif
_cod_data_source_block I
_cod_database_code 2020757
_shelx_space_group_comment
;
The symmetry employed for this shelxl refinement is uniquely defined
by the following loop, which should always be used as a source of
symmetry information in preference to the above space-group names.
They are only intended as comments.
;
_shelx_estimated_absorpt_t_min 0.656
_shelx_estimated_absorpt_t_max 0.762

loop_
_space_group_symop_operation_xyz
'x, y, z'
'-x, y+1/2, -z+1/2'
'-x, -y, -z'
'x, -y-1/2, z-1/2'

loop_
_atom_site_type_symbol
_atom_site_label
_atom_site_fract_x
_atom_site_fract_y
_atom_site_fract_z
_atom_site_U_iso_or_equiv
_atom_site_adp_type
_atom_site_calc_flag
_atom_site_occupancy
Cl Cl1 0.51121(3) 0.66061(2) 0.60021(2) 0.01723(5) Uani d 1
Cl Cl2 0.06423(3) 0.86258(2) 0.50039(2) 0.01387(4) Uani d 1
Co Co1 0.70186(2) 0.62697(2) 0.71424(2) 0.00774(3) Uani d 1
N N1 0.92925(9) 0.61319(5) 0.64915(6) 0.01016(14) Uani d 1
C C1 1.06802(11) 0.64827(6) 0.70353(7) 0.01284(16) Uani d 1
H H1A 1.168131 0.638070 0.667682 0.015 Uiso calc 1
H H1B 1.078240 0.621100 0.765913 0.015 Uiso calc 1
C C2 1.05589(11) 0.73585(6) 0.72198(7) 0.01317(17) Uani d 1
H H2A 1.031204 0.762659 0.660694 0.016 Uiso calc 1
H H2B 1.162105 0.755086 0.745178 0.016 Uiso calc 1
C C3 0.92830(11) 0.75832(6) 0.79439(7) 0.01311(17) Uani d 1
H H3A 0.944496 0.726034 0.852584 0.016 Uiso calc 1
H H3B 0.945020 0.813761 0.812835 0.016 Uiso calc 1
C C11 0.92116(12) 0.64801(6) 0.55156(7) 0.01463(17) Uani d 1
H H11A 0.892834 0.703609 0.556246 0.022 Uiso calc 1
H H11B 0.838966 0.620606 0.513205 0.022 Uiso calc 1
H H11C 1.026354 0.642729 0.520950 0.022 Uiso calc 1
N N2 0.75794(9) 0.74860(5) 0.76028(6) 0.01052(14) Uani d 1
C C4 0.64897(12) 0.75884(6) 0.84295(7) 0.01296(17) Uani d 1
H H4A 0.537548 0.768126 0.819173 0.016 Uiso calc 1
H H4B 0.683263 0.805357 0.880333 0.016 Uiso calc 1
C C5 0.65108(11) 0.68738(6) 0.90727(7) 0.01222(16) Uani d 1
H H5A 0.760621 0.680253 0.935032 0.015 Uiso calc 1
H H5B 0.575100 0.695196 0.960533 0.015 Uiso calc 1
C C12 0.72070(13) 0.81142(6) 0.69011(8) 0.01583(18) Uani d 1
H H12A 0.608937 0.805911 0.667317 0.024 Uiso calc 1
H H12B 0.793923 0.807228 0.635831 0.024 Uiso calc 1
H H12C 0.734623 0.862643 0.720811 0.024 Uiso calc 1
N N3 0.60402(9) 0.61598(5) 0.85200(6) 0.00892(13) Uani d 1
C C6 0.65983(11) 0.54640(6) 0.90793(7) 0.01222(16) Uani d 1
H H6A 0.610241 0.548372 0.971971 0.015 Uiso calc 1
H H6B 0.778208 0.550192 0.917275 0.015 Uiso calc 1
C C7 0.62092(12) 0.46739(6) 0.86275(7) 0.01314(17) Uani d 1
H H7A 0.639592 0.425825 0.911057 0.016 Uiso calc 1
H H7B 0.505031 0.466325 0.844684 0.016 Uiso calc 1
C C8 0.72004(12) 0.44890(6) 0.77465(7) 0.01401(17) Uani d 1
H H8A 0.835687 0.456146 0.790969 0.017 Uiso calc 1
H H8B 0.703973 0.393054 0.757900 0.017 Uiso calc 1
C C13 0.42510(11) 0.61438(6) 0.84195(7) 0.01385(17) Uani d 1
H H13A 0.392948 0.570952 0.799971 0.021 Uiso calc 1
H H13B 0.387433 0.663945 0.814205 0.021 Uiso calc 1
H H13C 0.377045 0.607174 0.905065 0.021 Uiso calc 1
N N4 0.68022(10) 0.49764(5) 0.68876(6) 0.01139(14) Uani d 1
C C9 0.80575(12) 0.48387(6) 0.61544(7) 0.01512(18) Uani d 1
H H9A 0.765011 0.501631 0.552162 0.018 Uiso calc 1
H H9B 0.828800 0.427073 0.611178 0.018 Uiso calc 1
C C10 0.95983(12) 0.52758(6) 0.64065(7) 0.01353(17) Uani d 1
H H10A 1.004203 0.507481 0.702014 0.016 Uiso calc 1
H H10B 1.040874 0.518220 0.590476 0.016 Uiso calc 1
C C14 0.52429(13) 0.47017(6) 0.64767(8) 0.01698(19) Uani d 1
H H14A 0.494482 0.502896 0.592598 0.025 Uiso calc 1
H H14B 0.440415 0.473888 0.696270 0.025 Uiso calc 1
H H14C 0.534960 0.415567 0.626997 0.025 Uiso calc 1
O O2W 0.12364(11) 1.01349(5) 0.36822(6) 0.02094(16) Uani d 1
H H2W2 0.0802(19) 1.0482(9) 0.3992(11) 0.031 Uiso d 1
H H2W1 0.114(2) 0.9743(9) 0.4022(11) 0.031 Uiso d 1
O O1W 0.26421(10) 0.71355(5) 0.42894(6) 0.01797(15) Uani d 1
H H1W1 0.3258(18) 0.7025(9) 0.4779(10) 0.027 Uiso d 1
H H1W2 0.2118(18) 0.7541(8) 0.4498(11) 0.027 Uiso d 1

loop_
_atom_site_aniso_label
_atom_site_aniso_U_11
_atom_site_aniso_U_22
_atom_site_aniso_U_33
_atom_site_aniso_U_12
_atom_site_aniso_U_13
_atom_site_aniso_U_23
Cl1 0.01406(10) 0.02120(12) 0.01628(11) -0.00094(8) -0.00644(8) 0.00522(9)
Cl2 0.01321(9) 0.01239(10) 0.01603(10) -0.00032(7) 0.00103(7) -0.00044(8)
Co1 0.00643(5) 0.00968(6) 0.00711(5) 0.00036(4) 0.00040(4) 0.00065(4)
N1 0.0095(3) 0.0107(3) 0.0102(3) 0.0001(3) 0.0018(3) 0.0013(3)
C1 0.0078(3) 0.0153(4) 0.0154(4) -0.0008(3) 0.0001(3) 0.0024(3)
C2 0.0099(4) 0.0147(4) 0.0149(4) -0.0036(3) -0.0002(3) 0.0019(3)
C3 0.0114(4) 0.0140(4) 0.0138(4) -0.0026(3) -0.0018(3) -0.0008(3)
C11 0.0164(4) 0.0170(4) 0.0106(4) -0.0008(3) 0.0033(3) 0.0027(3)
N2 0.0101(3) 0.0100(3) 0.0114(3) 0.0007(3) -0.0003(3) 0.0010(3)
C4 0.0131(4) 0.0113(4) 0.0145(4) 0.0018(3) 0.0023(3) -0.0025(3)
C5 0.0127(4) 0.0139(4) 0.0101(4) -0.0006(3) 0.0017(3) -0.0022(3)
C12 0.0186(4) 0.0106(4) 0.0182(5) 0.0024(3) -0.0003(4) 0.0041(3)
N3 0.0072(3) 0.0104(3) 0.0092(3) 0.0001(2) 0.0004(2) 0.0002(3)
C6 0.0120(4) 0.0146(4) 0.0101(4) 0.0003(3) -0.0003(3) 0.0035(3)
C7 0.0135(4) 0.0125(4) 0.0135(4) -0.0008(3) 0.0019(3) 0.0039(3)
C8 0.0159(4) 0.0110(4) 0.0151(4) 0.0016(3) 0.0023(3) 0.0027(3)
C13 0.0075(3) 0.0181(5) 0.0159(4) 0.0004(3) 0.0010(3) 0.0004(3)
N4 0.0121(3) 0.0110(3) 0.0111(3) -0.0012(3) 0.0011(3) -0.0005(3)
C9 0.0186(4) 0.0125(4) 0.0144(4) -0.0015(3) 0.0055(3) -0.0031(3)
C10 0.0135(4) 0.0114(4) 0.0159(4) 0.0022(3) 0.0060(3) -0.0007(3)
C14 0.0177(4) 0.0166(5) 0.0165(4) -0.0069(4) -0.0014(4) -0.0022(4)
O2W 0.0299(4) 0.0149(4) 0.0182(4) 0.0042(3) 0.0049(3) 0.0003(3)
O1W 0.0172(3) 0.0177(4) 0.0189(4) 0.0032(3) -0.0026(3) 0.0005(3)

loop_
_atom_type_symbol
_atom_type_description
_atom_type_scat_dispersion_real
_atom_type_scat_dispersion_imag
_atom_type_scat_source
C C 0.0033 0.0016 'International Tables Vol C Tables 4.2.6.8 and 6.1.1.4'
H H 0.0000 0.0000 'International Tables Vol C Tables 4.2.6.8 and 6.1.1.4'
N N 0.0061 0.0033 'International Tables Vol C Tables 4.2.6.8 and 6.1.1.4'
O O 0.0106 0.0060 'International Tables Vol C Tables 4.2.6.8 and 6.1.1.4'
Cl Cl 0.1484 0.1585 'International Tables Vol C Tables 4.2.6.8 and 6.1.1.4'
Co Co 0.3494 0.9721 'International Tables Vol C Tables 4.2.6.8 and 6.1.1.4'

loop_
_geom_angle_atom_site_label_1
_geom_angle_atom_site_label_2
_geom_angle_atom_site_label_3
_geom_angle
_geom_angle_publ_flag
N3 Co1 N1 137.57(3) y
N3 Co1 N2 84.26(3) y
N1 Co1 N2 92.53(3) y
N3 Co1 N4 91.52(3) y
N1 Co1 N4 83.81(3) y
N2 Co1 N4 169.13(3) y
N3 Co1 Cl1 112.70(2) y
N1 Co1 Cl1 109.71(2) y
N2 Co1 Cl1 96.12(2) y
N4 Co1 Cl1 94.75(2) y
C10 N1 C11 108.94(8) ?
C10 N1 C1 107.64(7) ?
C11 N1 C1 109.33(7) ?
C10 N1 Co1 107.28(5) ?
C11 N1 Co1 108.64(6) ?
C1 N1 Co1 114.86(6) ?
N1 C1 C2 115.32(8) ?
N1 C1 H1A 108.4 ?
C2 C1 H1A 108.4 ?
N1 C1 H1B 108.4 ?
C2 C1 H1B 108.4 ?
H1A C1 H1B 107.5 ?
C1 C2 C3 114.11(8) ?
C1 C2 H2A 108.7 ?
C3 C2 H2A 108.7 ?
C1 C2 H2B 108.7 ?
C3 C2 H2B 108.7 ?
H2A C2 H2B 107.6 ?
N2 C3 C2 114.95(8) ?
N2 C3 H3A 108.5 ?
C2 C3 H3A 108.5 ?
N2 C3 H3B 108.5 ?
C2 C3 H3B 108.5 ?
H3A C3 H3B 107.5 ?
N1 C11 H11A 109.5 ?
N1 C11 H11B 109.5 ?
H11A C11 H11B 109.5 ?
N1 C11 H11C 109.5 ?
H11A C11 H11C 109.5 ?
H11B C11 H11C 109.5 ?
C12 N2 C4 107.79(8) ?
C12 N2 C3 108.57(8) ?
C4 N2 C3 108.68(8) ?
C12 N2 Co1 116.32(6) ?
C4 N2 Co1 102.02(6) ?
C3 N2 Co1 112.94(6) ?
N2 C4 C5 111.35(8) ?
N2 C4 H4A 109.4 ?
C5 C4 H4A 109.4 ?
N2 C4 H4B 109.4 ?
C5 C4 H4B 109.4 ?
H4A C4 H4B 108.0 ?
N3 C5 C4 110.45(8) ?
N3 C5 H5A 109.6 ?
C4 C5 H5A 109.6 ?
N3 C5 H5B 109.6 ?
C4 C5 H5B 109.6 ?
H5A C5 H5B 108.1 ?
N2 C12 H12A 109.5 ?
N2 C12 H12B 109.5 ?
H12A C12 H12B 109.5 ?
N2 C12 H12C 109.5 ?
H12A C12 H12C 109.5 ?
H12B C12 H12C 109.5 ?
C13 N3 C5 108.51(7) ?
C13 N3 C6 109.67(7) ?
C5 N3 C6 107.56(7) ?
C13 N3 Co1 108.07(6) ?
C5 N3 Co1 107.42(5) ?
C6 N3 Co1 115.42(6) ?
N3 C6 C7 115.18(8) ?
N3 C6 H6A 108.5 ?
C7 C6 H6A 108.5 ?
N3 C6 H6B 108.5 ?
C7 C6 H6B 108.5 ?
H6A C6 H6B 107.5 ?
C8 C7 C6 113.94(8) ?
C8 C7 H7A 108.8 ?
C6 C7 H7A 108.8 ?
C8 C7 H7B 108.8 ?
C6 C7 H7B 108.8 ?
H7A C7 H7B 107.7 ?
N4 C8 C7 114.74(8) ?
N4 C8 H8A 108.6 ?
C7 C8 H8A 108.6 ?
N4 C8 H8B 108.6 ?
C7 C8 H8B 108.6 ?
H8A C8 H8B 107.6 ?
N3 C13 H13A 109.5 ?
N3 C13 H13B 109.5 ?
H13A C13 H13B 109.5 ?
N3 C13 H13C 109.5 ?
H13A C13 H13C 109.5 ?
H13B C13 H13C 109.5 ?
C14 N4 C9 107.26(8) ?
C14 N4 C8 108.50(8) ?
C9 N4 C8 108.42(8) ?
C14 N4 Co1 116.11(6) ?
C9 N4 Co1 102.10(6) ?
C8 N4 Co1 113.85(6) ?
N4 C9 C10 110.88(8) ?
N4 C9 H9A 109.5 ?
C10 C9 H9A 109.5 ?
N4 C9 H9B 109.5 ?
C10 C9 H9B 109.5 ?
H9A C9 H9B 108.1 ?
N1 C10 C9 110.97(8) ?
N1 C10 H10A 109.4 ?
C9 C10 H10A 109.4 ?
N1 C10 H10B 109.4 ?
C9 C10 H10B 109.4 ?
H10A C10 H10B 108.0 ?
N4 C14 H14A 109.5 ?
N4 C14 H14B 109.5 ?
H14A C14 H14B 109.5 ?
N4 C14 H14C 109.5 ?
H14A C14 H14C 109.5 ?
H14B C14 H14C 109.5 ?
H2W2 O2W H2W1 103.8(16) ?
H1W1 O1W H1W2 101.5(14) ?

loop_
_geom_bond_atom_site_label_1
_geom_bond_atom_site_label_2
_geom_bond_distance
_geom_bond_publ_flag
Cl1 Co1 2.3022(3) y
Co1 N3 2.1066(8) y
Co1 N1 2.1158(8) y
Co1 N2 2.2208(9) y
Co1 N4 2.2427(9) y
N1 C10 1.4880(13) ?
N1 C11 1.4883(13) ?
N1 C1 1.4953(13) ?
C1 C2 1.5204(14) ?
C1 H1A 0.9900 ?
C1 H1B 0.9900 ?
C2 C3 1.5218(14) ?
C2 H2A 0.9900 ?
C2 H2B 0.9900 ?
C3 N2 1.4934(12) ?
C3 H3A 0.9900 ?
C3 H3B 0.9900 ?
C11 H11A 0.9800 ?
C11 H11B 0.9800 ?
C11 H11C 0.9800 ?
N2 C12 1.4828(13) ?
N2 C4 1.4856(12) ?
C4 C5 1.5152(14) ?
C4 H4A 0.9900 ?
C4 H4B 0.9900 ?
C5 N3 1.4919(12) ?
C5 H5A 0.9900 ?
C5 H5B 0.9900 ?
C12 H12A 0.9800 ?
C12 H12B 0.9800 ?
C12 H12C 0.9800 ?
N3 C13 1.4877(12) ?
N3 C6 1.4920(12) ?
C6 C7 1.5218(14) ?
C6 H6A 0.9900 ?
C6 H6B 0.9900 ?
C7 C8 1.5217(14) ?
C7 H7A 0.9900 ?
C7 H7B 0.9900 ?
C8 N4 1.4937(13) ?
C8 H8A 0.9900 ?
C8 H8B 0.9900 ?
C13 H13A 0.9800 ?
C13 H13B 0.9800 ?
C13 H13C 0.9800 ?
N4 C14 1.4832(13) ?
N4 C9 1.4880(12) ?
C9 C10 1.5164(14) ?
C9 H9A 0.9900 ?
C9 H9B 0.9900 ?
C10 H10A 0.9900 ?
C10 H10B 0.9900 ?
C14 H14A 0.9800 ?
C14 H14B 0.9800 ?
C14 H14C 0.9800 ?
O2W H2W2 0.820(13) ?
O2W H2W1 0.825(13) ?
O1W H1W1 0.869(13) ?
O1W H1W2 0.869(12) ?

loop_
_geom_hbond_atom_site_label_D
_geom_hbond_atom_site_label_H
_geom_hbond_atom_site_label_A
_geom_hbond_site_symmetry_A
_geom_hbond_distance_DH
_geom_hbond_distance_HA
_geom_hbond_distance_DA
_geom_hbond_angle_DHA
C2 H2A Cl2 1_655 0.99 2.83 3.7784(11) 160.3
C3 H3A Cl2 4_676 0.99 2.74 3.7054(11) 166.4
C11 H11C O1W 1_655 0.98 2.66 3.5203(13) 147.0
C5 H5A Cl2 4_676 0.99 2.76 3.7452(10) 171.1
C12 H12A Cl1 . 0.98 2.77 3.3409(11) 117.8
C7 H7A Cl2 2_646 0.99 2.94 3.6790(10) 132.3
C8 H8A O2W 4_676 0.99 2.66 3.6324(14) 168.4
C13 H13C Cl2 4_576 0.98 2.97 3.7640(10) 138.4
C9 H9B O1W 3_666 0.99 2.58 3.4736(13) 150.1
C10 H10A O2W 4_676 0.99 2.54 3.5121(14) 167.8
C14 H14A Cl1 . 0.98 2.70 3.3189(12) 121.7
O2W H2W2 Cl2 3_576 0.820(13) 2.400(13) 3.2158(9) 173.0(16)
O2W H2W1 Cl2 . 0.825(13) 2.388(13) 3.2110(9) 175.4(15)
O1W H1W1 Cl1 . 0.869(13) 2.393(13) 3.2568(9) 173.0(14)
O1W H1W2 Cl2 . 0.869(12) 2.334(13) 3.2024(9) 177.6(14)

loop_
_geom_torsion_atom_site_label_1
_geom_torsion_atom_site_label_2
_geom_torsion_atom_site_label_3
_geom_torsion_atom_site_label_4
_geom_torsion
C10 N1 C1 C2 -178.34(8)
C11 N1 C1 C2 63.46(10)
Co1 N1 C1 C2 -58.94(9)
N1 C1 C2 C3 70.73(11)
C1 C2 C3 N2 -70.86(11)
C2 C3 N2 C12 -73.00(10)
C2 C3 N2 C4 170.00(8)
C2 C3 N2 Co1 57.55(9)
C12 N2 C4 C5 166.95(8)
C3 N2 C4 C5 -75.56(10)
Co1 N2 C4 C5 43.96(8)
N2 C4 C5 N3 -57.53(10)
C4 C5 N3 C13 -79.89(9)
C4 C5 N3 C6 161.54(7)
C4 C5 N3 Co1 36.71(8)
C13 N3 C6 C7 61.68(10)
C5 N3 C6 C7 179.50(8)
Co1 N3 C6 C7 -60.63(9)
N3 C6 C7 C8 71.35(11)
C6 C7 C8 N4 -69.80(11)
C7 C8 N4 C14 -74.47(10)
C7 C8 N4 C9 169.34(8)
C7 C8 N4 Co1 56.47(10)
C14 N4 C9 C10 166.18(8)
C8 N4 C9 C10 -76.84(10)
Co1 N4 C9 C10 43.64(9)
C11 N1 C10 C9 -79.54(9)
C1 N1 C10 C9 162.01(8)
Co1 N1 C10 C9 37.89(9)
N4 C9 C10 N1 -58.26(11)

_cod_database_fobs_code 2020757
